data_7707361
loop_
_publ_author_name
'Rajah, Divya'
'Pfrunder, Michael C.'
'Chong, Bowie S. K.'
'Ireland, Alexander R.'
'Etchells, Isaac M.'
'Moore, Evan G.'

_publ_section_title
;
 Sensitised lanthanide luminescence using a Ru<sup>II</sup> polypyridyl
 functionalised dipicolinic acid chelate.
;
_journal_issue 21
_journal_name_full 'Dalton transactions (Cambridge, England : 2003)'
_journal_page_first 7400
_journal_page_last 7408
_journal_paper_doi 10.1039/d1dt00982f
_journal_volume 50
_journal_year 2021
_chemical_formula_moiety 'C45 H33 F12 K N7 O4 P2 Ru, F6 P'
_chemical_formula_sum 'C45 H33 F18 K N7 O4 P3 Ru'
_chemical_formula_weight 1310.86
_space_group_crystal_system triclinic
_space_group_IT_number 2
_space_group_name_Hall '-P 1'
_space_group_name_H-M_alt 'P -1'
_atom_sites_solution_hydrogens geom
_atom_sites_solution_primary direct
_atom_sites_solution_secondary difmap
_audit_creation_date 2020-06-29
_audit_creation_method
;
Olex2 1.3
(compiled 2020.02.04 svn.rd84adfe8 for OlexSys, GUI svn.r6032)
;
_audit_update_record
;
2021-02-25 deposited with the CCDC.	2021-04-26 downloaded from the CCDC.
;
_cell_angle_alpha 89.234(5)
_cell_angle_beta 85.686(5)
_cell_angle_gamma 79.545(5)
_cell_formula_units_Z 2
_cell_length_a 9.1630(5)
_cell_length_b 11.2045(6)
_cell_length_c 24.0190(18)
_cell_measurement_reflns_used 6018
_cell_measurement_temperature 100.01(10)
_cell_measurement_theta_max 29.2650
_cell_measurement_theta_min 2.7650
_cell_volume 2418.1(3)
_computing_cell_refinement 'CrysAlisPro 1.171.40.17a (Rigaku OD, 2018)'
_computing_data_collection 'CrysAlisPro 1.171.40.17a (Rigaku OD, 2018)'
_computing_data_reduction 'CrysAlisPro 1.171.40.17a (Rigaku OD, 2018)'
_computing_molecular_graphics 'Olex2 1.3 (Dolomanov et al., 2009)'
_computing_publication_material 'Olex2 1.3 (Dolomanov et al., 2009)'
_computing_structure_refinement 'SHELXL 2018/3 (Sheldrick, 2015)'
_diffrn_ambient_environment N~2~
_diffrn_ambient_temperature 100.01(10)
_diffrn_detector 'silicon plate'
_diffrn_detector_type 'Pilatus 300K'
_diffrn_measured_fraction_theta_full 0.964
_diffrn_measured_fraction_theta_max 0.964
_diffrn_measurement_details
;
List of Runs (angles in degrees, time in seconds):

  # Type    Start    End  Width  t~exp~   \w     \q     \k     \f   Frames
#--------------------------------------------------------------------------
  1  \w    -14.00  81.00   0.50   90.00    --    4.93  19.00  30.00  190
  2  \w    -19.00  72.00   0.50   90.00    --   -6.80  37.00 150.00  182
  3  \w    -52.00   0.00   0.50   90.00    --   -6.80 113.00 105.00  104
  4  \w    -69.00  23.00   0.50   90.00    --    4.93 -57.00-120.00  184
  5  \w    -74.00 -11.50   0.50   90.00    --   -6.80 -77.00   0.00  125
;
_diffrn_measurement_device 'four-circle diffractometer'
_diffrn_measurement_device_type 'XtaLAB Synergy, Dualflex, Pilatus 300K'
_diffrn_measurement_method '\w scans'
_diffrn_orient_matrix_type 'CrysAlisPro convention (1999,Acta A55,543-557)'
_diffrn_orient_matrix_UB_11 0.0236606000
_diffrn_orient_matrix_UB_12 -0.0540371000
_diffrn_orient_matrix_UB_13 0.0148588000
_diffrn_orient_matrix_UB_21 -0.0362516000
_diffrn_orient_matrix_UB_22 0.0278660000
_diffrn_orient_matrix_UB_23 0.0248304000
_diffrn_orient_matrix_UB_31 -0.0659097000
_diffrn_orient_matrix_UB_32 -0.0208625000
_diffrn_orient_matrix_UB_33 -0.0057320000
_diffrn_radiation_monochromator mirror
_diffrn_radiation_probe x-ray
_diffrn_radiation_type 'Mo K\a'
_diffrn_radiation_wavelength 0.71073
_diffrn_reflns_av_R_equivalents 0.0914
_diffrn_reflns_av_unetI/netI 0.1005
_diffrn_reflns_Laue_measured_fraction_full 0.964
_diffrn_reflns_Laue_measured_fraction_max 0.964
_diffrn_reflns_limit_h_max 10
_diffrn_reflns_limit_h_min -10
_diffrn_reflns_limit_k_max 13
_diffrn_reflns_limit_k_min -12
_diffrn_reflns_limit_l_max 25
_diffrn_reflns_limit_l_min -28
_diffrn_reflns_number 21954
_diffrn_reflns_point_group_measured_fraction_full 0.964
_diffrn_reflns_point_group_measured_fraction_max 0.964
_diffrn_reflns_theta_full 25.000
_diffrn_reflns_theta_max 25.123
_diffrn_reflns_theta_min 2.479
_diffrn_source 'micro-focus sealed X-ray tube'
_diffrn_source_type 'PhotonJet (Mo) X-ray Source'
_exptl_absorpt_coefficient_mu 0.633
_exptl_absorpt_correction_T_max 1.00000
_exptl_absorpt_correction_T_min 0.40176
_exptl_absorpt_correction_type multi-scan
_exptl_absorpt_process_details
;
CrysAlisPro 1.171.40.17a (Rigaku Oxford Diffraction, 2018)
Empirical absorption correction using spherical harmonics,
 implemented in SCALE3 ABSPACK scaling algorithm.
;
_exptl_crystal_colour orange
_exptl_crystal_density_diffrn 1.800
_exptl_crystal_density_method 'not measured'
_exptl_crystal_description plate
_exptl_crystal_F_000 1308
_exptl_crystal_size_max 0.14
_exptl_crystal_size_mid 0.11
_exptl_crystal_size_min 0.01
_refine_diff_density_max 2.912
_refine_diff_density_min -1.545
_refine_diff_density_rms 0.213
_refine_ls_extinction_method none
_refine_ls_goodness_of_fit_ref 1.069
_refine_ls_hydrogen_treatment constr
_refine_ls_matrix_type full
_refine_ls_number_parameters 682
_refine_ls_number_reflns 8324
_refine_ls_number_restraints 851
_refine_ls_restrained_S_all 1.033
_refine_ls_R_factor_all 0.1614
_refine_ls_R_factor_gt 0.1280
_refine_ls_shift/su_max 0.000
_refine_ls_shift/su_mean 0.000
_refine_ls_structure_factor_coef Fsqd
_refine_ls_weighting_details 'w=1/[\s^2^(Fo^2^)+(0.1974P)^2^+66.0229P] where P=(Fo^2^+2Fc^2^)/3'
_refine_ls_weighting_scheme calc
_refine_ls_wR_factor_gt 0.3302
_refine_ls_wR_factor_ref 0.3709
_reflns_Friedel_coverage 0.000
_reflns_number_gt 6456
_reflns_number_total 8324
_reflns_threshold_expression 'I > 2\s(I)'
_cod_data_source_file d1dt00982f2.cif
_cod_data_source_block Rutpycaphtpy
_cod_depositor_comments 'Adding full bibliography for 7707361.cif.'
_cod_original_cell_volume 2418.2(3)
_cod_database_code 7707361
_shelx_shelxl_version_number 2018/3
_chemical_oxdiff_formula 'Ru C30 H22 N4 O4 P2 F12'
_chemical_oxdiff_usercomment 'Acetonitrile and water'
_shelx_space_group_comment
;
The symmetry employed for this shelxl refinement is uniquely defined
by the following loop, which should always be used as a source of
symmetry information in preference to the above space-group names.
They are only intended as comments.
;
_reflns_odcompleteness_completeness 98.79
_reflns_odcompleteness_iscentric 1
_reflns_odcompleteness_theta 26.32
_olex2_refinement_description
;
1. Twinned data refinement
 Scales: 0.821(3)
 0.179(3)
2. Fixed Uiso
 At 1.2 times of:
  All C(H) groups
 At 1.5 times of:
  All C(H,H,H) groups
3. Shared sites
{P2B, P2A}
{F6, F12A}
{F2, F11A}
{F3A, F3B}
{P1B, P1A}
{F1B, F1A}
4. Restrained distances
 F4B-F6B
 2.3 with sigma of 0.02
 F2B-F5B
 2.3 with sigma of 0.02
 F4B-F5B
 2.3 with sigma of 0.02
 F2B-F6B
 2.3 with sigma of 0.02
 F5B-F6B
 3.2 with sigma of 0.02
 F4B-F2B
 3.2 with sigma of 0.02
 P1A-F5B
 1.6 with sigma of 0.02
 P1B-F5B
 1.6 with sigma of 0.02
 P1A-F4B
 1.6 with sigma of 0.02
 P1B-F4B
 1.6 with sigma of 0.02
 F13-F18 \\sim F13-F17 \\sim F13-F14 \\sim F13-F16 \\sim F15-F18 \\sim F15-F17
\\sim F15-F14 \\sim F15-F16
 with sigma of 0.04
 P3-F13 \\sim P3-F18 \\sim P3-F15 \\sim P3-F17 \\sim P3-F14 \\sim P3-F16
 with sigma of 0.02
 F13-F15 \\sim F18-F17 \\sim F16-F14
 with sigma of 0.05
5. Uiso/Uaniso restraints and constraints
P3 \\sim F13 \\sim F18 \\sim F15 \\sim F17 \\sim F14 \\sim F16: within 2A with
sigma of 0.04 and sigma for terminal atoms of 0.08 within 2A
Uanis(C1) \\sim Ueq: with sigma of 0.02 and sigma for terminal atoms of 0.02
Uanis(C39) \\sim Ueq: with sigma of 0.02 and sigma for terminal atoms of 0.02
Uanis(N2) \\sim Ueq, Uanis(C19) \\sim Ueq, Uanis(C29) \\sim Ueq, Uanis(C35)
\\sim Ueq, Uanis(C44) \\sim Ueq: with sigma of 0.01 and sigma for terminal
atoms of 0.2
Uanis(C34) \\sim Ueq: with sigma of 0.01 and sigma for terminal atoms of 0.2
Uanis(C37) \\sim Ueq: with sigma of 0.01 and sigma for terminal atoms of 0.2
Uanis(N5) \\sim Ueq, Uanis(N1) \\sim Ueq: with sigma of 0.005 and sigma for
terminal atoms of 0.02
Uanis(C43) \\sim Ueq: with sigma of 0.01 and sigma for terminal atoms of 0.2
Uanis(N7) \\sim Ueq, Uanis(C16) \\sim Ueq: with sigma of 0.005 and sigma for
terminal atoms of 0.2
Uanis(C31) \\sim Ueq: with sigma of 0.01 and sigma for terminal atoms of 0.2
Uanis(N3) \\sim Ueq, Uanis(C15) \\sim Ueq, Uanis(C14) \\sim Ueq, Uanis(C13)
\\sim Ueq, Uanis(C12) \\sim Ueq, Uanis(C11) \\sim Ueq: with sigma of 0.005 and
sigma for terminal atoms of 0.02
Uanis(C20) \\sim Ueq: with sigma of 0.01 and sigma for terminal atoms of 0.2
Uanis(P2B) = Uanis(P2A)
Uanis(F2) = Uanis(F11A)
Uiso(F6) = Uiso(F12A)
Uanis(P1B) = Uanis(P1A)
Uanis(F3A) = Uanis(F3B)
Uiso(F1B) = Uiso(F1A)
6. Rigid body (RIGU) restrains
 All non-hydrogen atoms
 with sigma for 1-2 distances of 0.004 and sigma for 1-3 distances of 0.004
7. Others
 Fixed Sof: P1A(0.6667) F4A(0.6667) F6A(0.6667) F1A(0.6667) F2A(0.6667)
 F5A(0.6667) F3A(0.6667) P2A(0.5) F7A(0.5) F12A(0.5) F11A(0.5) F8A(0.5)
 F10A(0.5) P2B(0.5) F6(0.5) F2(0.5) F9B(0.5) F10B(0.5) F7B(0.5) F8B(0.5)
 F9A(0.5) F5B(0.33333) F2B(0.33333) F6B(0.33333) F4B(0.33333) F3B(0.33333)
 P1B(0.33333) F1B(0.33333)
8.a Free rotating group:
 P3(F13,F18,F15,F17,F14,F16)
8.b Aromatic/amide H refined with riding coordinates:
 C44(H44), C15(H15), C42(H42), C38(H38), C35(H35), C21(H21), C14(H14),
 C43(H43), C3(H3), C25(H25), C7(H7), C12(H12), C13(H13), C2(H2), C4(H4),
 C45(H45), C9(H9), C23(H23), C18(H18), C34(H34), C32(H32), C17(H17), C5(H5),
 C37(H37), C33(H33), C20(H20), C39(H39)
8.c Idealised Me refined as rotating group:
 C30(H30A,H30B,H30C), C28(H28A,H28B,H28C)
;
_olex2_submission_special_instructions 'No special instructions were received'
_oxdiff_exptl_absorpt_empirical_details
;
Empirical correction (ABSPACK) includes:
- Absorption correction using spherical harmonics
- Frame scaling
;
_oxdiff_exptl_absorpt_empirical_full_max 5.349
_oxdiff_exptl_absorpt_empirical_full_min 0.510

loop_
_space_group_symop_operation_xyz
'x, y, z'
'-x, -y, -z'

loop_
_atom_site_label
_atom_site_type_symbol
_atom_site_fract_x
_atom_site_fract_y
_atom_site_fract_z
_atom_site_U_iso_or_equiv
_atom_site_adp_type
_atom_site_occupancy
_atom_site_site_symmetry_order
_atom_site_calc_flag
_atom_site_refinement_flags_posn
_atom_site_refinement_flags_adp
_atom_site_refinement_flags_occupancy
_atom_site_disorder_assembly
_atom_site_disorder_group
Ru1 Ru 0.14741(14) 0.24838(10) 0.70983(6) 0.0203(4) Uani 1 1 d . . . . .
K1 K 0.4791(4) 0.2589(4) 0.04032(17) 0.0332(9) Uani 1 1 d . . . . .
P1A P 0.6243(5) 0.5323(4) 0.0920(2) 0.0363(11) Uani 0.6667 1 d . . P A 1
F4A F 0.7873(19) 0.5505(16) 0.1011(8) 0.042(4) Uiso 0.6667 1 d . . P A 1
F6A F 0.615(2) 0.6121(17) 0.0420(8) 0.049(4) Uiso 0.6667 1 d . . P A 1
F1A F 0.6965(13) 0.4163(10) 0.0544(5) 0.043(3) Uiso 0.6667 1 d . . P A 1
F2A F 0.4653(18) 0.4962(15) 0.0888(7) 0.039(4) Uiso 0.6667 1 d . . P A 1
F5A F 0.6382(19) 0.4373(15) 0.1495(7) 0.041(4) Uiso 0.6667 1 d . . P A 1
F3A F 0.5523(14) 0.6460(11) 0.1302(6) 0.061(4) Uani 0.6667 1 d . . P A 1
O3 O 0.7695(14) 0.1248(13) 0.1979(6) 0.042(3) Uani 1 1 d . . . . .
O2 O 0.2045(12) 0.3723(11) 0.0942(5) 0.033(3) Uani 1 1 d . . . . .
O1 O 0.0298(15) 0.3864(18) 0.1637(7) 0.064(5) Uani 1 1 d . . . . .
O4 O 0.6868(13) 0.1715(10) 0.1139(5) 0.031(2) Uani 1 1 d . . . . .
N5 N 0.3648(14) 0.1767(11) 0.7264(5) 0.020(2) Uani 1 1 d . U . . .
N4 N 0.4104(14) 0.2567(11) 0.1572(6) 0.023(2) Uani 1 1 d . . . . .
N7 N -0.0773(14) 0.3159(11) 0.7268(6) 0.022(2) Uani 1 1 d . U . . .
N2 N 0.1729(15) 0.2540(12) 0.6284(6) 0.023(2) Uani 1 1 d . U . . .
N6 N 0.1282(15) 0.2350(12) 0.7923(6) 0.025(2) Uani 1 1 d . . . . .
N3 N 0.0933(14) 0.0837(12) 0.6876(6) 0.023(2) Uani 1 1 d . U . . .
N1 N 0.2030(14) 0.4178(11) 0.6977(5) 0.021(2) Uani 1 1 d . U . . .
C44 C -0.3295(18) 0.3989(14) 0.7055(8) 0.030(3) Uani 1 1 d . U . . .
H44 H -0.398387 0.420111 0.678898 0.036 Uiso 1 1 calc R U . . .
C29 C 0.6670(17) 0.1624(13) 0.1676(7) 0.024(3) Uani 1 1 d . U . . .
C15 C 0.0438(17) 0.0024(13) 0.7231(7) 0.022(3) Uani 1 1 d . U . . .
H15 H 0.035933 0.015810 0.761404 0.027 Uiso 1 1 calc R U . . .
C42 C -0.2699(17) 0.3676(15) 0.7997(8) 0.030(3) Uani 1 1 d . . . . .
H42 H -0.299857 0.371304 0.837598 0.036 Uiso 1 1 calc R U . . .
C36 C 0.2464(17) 0.1840(14) 0.8202(7) 0.024(3) Uani 1 1 d . . . . .
C38 C 0.0935(18) 0.2002(14) 0.9050(7) 0.025(3) Uani 1 1 d . . . . .
H38 H 0.081964 0.186604 0.943200 0.030 Uiso 1 1 calc R U . . .
C35 C 0.4885(16) 0.1521(13) 0.6892(7) 0.019(3) Uani 1 1 d . U . . .
H35 H 0.478309 0.167822 0.651389 0.023 Uiso 1 1 calc R U . . .
C27 C 0.1601(18) 0.3595(16) 0.1454(8) 0.032(3) Uani 1 1 d . . . . .
C21 C 0.1942(19) 0.3530(14) 0.4195(7) 0.026(3) Uani 1 1 d . . . . .
H21 H 0.132845 0.419572 0.436707 0.031 Uiso 1 1 calc R U . . .
C14 C 0.0046(17) -0.1017(14) 0.7018(7) 0.024(3) Uani 1 1 d . U . . .
H14 H -0.027847 -0.157736 0.726457 0.028 Uiso 1 1 calc R U . . .
C19 C 0.3200(17) 0.2546(14) 0.3357(7) 0.025(3) Uani 1 1 d . U . . .
C16 C 0.2602(19) 0.2564(15) 0.4525(7) 0.026(3) Uani 1 1 d . U . . .
C11 C 0.1075(17) 0.0620(14) 0.6324(7) 0.024(3) Uani 1 1 d . U . . .
C43 C -0.3714(18) 0.4088(15) 0.7609(8) 0.031(3) Uani 1 1 d . U . . .
H43 H -0.468709 0.443311 0.772771 0.037 Uiso 1 1 calc R U . . .
C40 C -0.0109(16) 0.2703(14) 0.8215(7) 0.023(3) Uani 1 1 d . . . . .
C31 C 0.3813(17) 0.1551(13) 0.7813(7) 0.020(3) Uani 1 1 d . U . . .
C22 C 0.2760(16) 0.3039(13) 0.1837(7) 0.022(3) Uani 1 1 d . . . . .
C3 C 0.2877(18) 0.6367(14) 0.6706(8) 0.027(3) Uani 1 1 d . . . . .
H3 H 0.319498 0.709124 0.661291 0.033 Uiso 1 1 calc R U . . .
C24 C 0.3459(17) 0.2537(13) 0.2756(7) 0.022(3) Uani 1 1 d . . . . .
C25 C 0.4899(17) 0.2024(13) 0.2488(7) 0.024(3) Uani 1 1 d . . . . .
H25 H 0.565988 0.165433 0.270250 0.029 Uiso 1 1 calc R U . . .
C7 C 0.2452(19) 0.3562(14) 0.5459(7) 0.027(3) Uani 1 1 d . . . . .
H7 H 0.272748 0.424777 0.529098 0.032 Uiso 1 1 calc R U . . .
C6 C 0.2172(17) 0.3524(13) 0.6026(7) 0.022(3) Uani 1 1 d . . . . .
C12 C 0.0666(18) -0.0416(15) 0.6097(7) 0.027(3) Uani 1 1 d . U . . .
H12 H 0.075503 -0.054819 0.571373 0.032 Uiso 1 1 calc R U . . .
C8 C 0.233(2) 0.2576(14) 0.5137(8) 0.032(3) Uani 1 1 d . . . . .
C13 C 0.0124(18) -0.1236(15) 0.6464(7) 0.026(3) Uani 1 1 d . U . . .
H13 H -0.017803 -0.191992 0.632928 0.031 Uiso 1 1 calc R U . . .
C41 C -0.1227(17) 0.3205(14) 0.7819(7) 0.025(3) Uani 1 1 d . . . . .
C10 C 0.1584(17) 0.1573(13) 0.5969(7) 0.022(3) Uani 1 1 d . . . . .
C2 C 0.2794(18) 0.5531(14) 0.6287(7) 0.026(3) Uani 1 1 d . . . . .
H2 H 0.303904 0.569244 0.591382 0.032 Uiso 1 1 calc R U . . .
C4 C 0.2499(18) 0.6129(14) 0.7245(7) 0.027(3) Uani 1 1 d . . . . .
H4 H 0.250763 0.670044 0.752136 0.033 Uiso 1 1 calc R U . . .
C45 C -0.1752(18) 0.3547(14) 0.6893(8) 0.027(3) Uani 1 1 d . . . . .
H45 H -0.142850 0.353005 0.651658 0.033 Uiso 1 1 calc R U . . .
C9 C 0.1873(18) 0.1538(13) 0.5418(7) 0.025(3) Uani 1 1 d . . . . .
H9 H 0.178482 0.085476 0.521653 0.030 Uiso 1 1 calc R U . . .
C23 C 0.2431(18) 0.3057(14) 0.2382(7) 0.026(3) Uani 1 1 d . . . . .
H23 H 0.148537 0.342756 0.252127 0.032 Uiso 1 1 calc R U . . .
C18 C 0.3861(19) 0.1581(14) 0.3689(7) 0.029(3) Uani 1 1 d . . . . .
H18 H 0.449446 0.092258 0.351838 0.034 Uiso 1 1 calc R U . . .
C1 C 0.2337(16) 0.4462(13) 0.6444(7) 0.021(3) Uani 1 1 d . U . . .
C34 C 0.6259(17) 0.1050(13) 0.7066(8) 0.026(3) Uani 1 1 d . U . . .
H34 H 0.708008 0.088159 0.680886 0.031 Uiso 1 1 calc R U . . .
C32 C 0.5240(18) 0.1069(15) 0.7996(8) 0.032(3) Uani 1 1 d . . . . .
H32 H 0.536021 0.091968 0.837342 0.038 Uiso 1 1 calc R U . . .
C17 C 0.359(2) 0.1593(16) 0.4264(8) 0.036(4) Uani 1 1 d . . . . .
H17 H 0.405587 0.095762 0.447699 0.043 Uiso 1 1 calc R U . . .
C5 C 0.2090(17) 0.5001(14) 0.7382(7) 0.025(3) Uani 1 1 d . . . . .
H5 H 0.185909 0.481774 0.775290 0.030 Uiso 1 1 calc R U . . .
C37 C 0.2323(16) 0.1678(14) 0.8759(7) 0.023(3) Uani 1 1 d . U . . .
H37 H 0.315030 0.135157 0.894957 0.028 Uiso 1 1 calc R U . . .
C33 C 0.6415(19) 0.0830(14) 0.7618(8) 0.030(3) Uani 1 1 d . . . . .
H33 H 0.734898 0.050990 0.773703 0.036 Uiso 1 1 calc R U . . .
C20 C 0.2182(19) 0.3509(14) 0.3631(7) 0.027(3) Uani 1 1 d . U . . .
H20 H 0.167628 0.413093 0.342092 0.033 Uiso 1 1 calc R U . . .
C39 C -0.0282(18) 0.2534(15) 0.8758(7) 0.029(3) Uani 1 1 d . U . . .
H39 H -0.121249 0.276858 0.894635 0.035 Uiso 1 1 calc R U . . .
C30 C 0.8417(19) 0.1408(18) 0.0906(8) 0.036(4) Uani 1 1 d . . . . .
H30A H 0.874385 0.054474 0.092023 0.054 Uiso 1 1 calc R U . . .
H30B H 0.903637 0.180000 0.112126 0.054 Uiso 1 1 calc R U . . .
H30C H 0.848532 0.167787 0.052589 0.054 Uiso 1 1 calc R U . . .
C26 C 0.5140(18) 0.2080(14) 0.1929(7) 0.027(3) Uani 1 1 d . . . . .
C28 C 0.090(2) 0.423(2) 0.0571(8) 0.042(5) Uani 1 1 d . . . . .
H28A H 0.135668 0.442522 0.021803 0.063 Uiso 1 1 calc R U . . .
H28B H 0.030361 0.495073 0.073586 0.063 Uiso 1 1 calc R U . . .
H28C H 0.027387 0.364405 0.051709 0.063 Uiso 1 1 calc R U . . .
P2A P 0.7310(5) 0.0009(4) -0.0602(2) 0.0307(10) Uani 0.5 1 d . . P A 1
F7A F 0.662(3) 0.023(2) 0.0080(9) 0.042(5) Uiso 0.5 1 d . . P A 1
F12A F 0.8805(12) 0.0308(10) -0.0401(5) 0.040(3) Uiso 0.5 1 d . . P A 1
F11A F 0.5775(11) -0.0297(9) -0.0790(6) 0.046(3) Uani 0.5 1 d . . P A 1
F8A F 0.658(2) 0.145(2) -0.0658(9) 0.042(5) Uiso 0.5 1 d . . P A 1
F10A F 0.790(3) -0.133(2) -0.0450(11) 0.050(6) Uiso 0.5 1 d . . P A 1
P2B P 0.7310(5) 0.0009(4) -0.0602(2) 0.0307(10) Uani 0.5 1 d . . P A 2
F6 F 0.8805(12) 0.0308(10) -0.0401(5) 0.040(3) Uiso 0.5 1 d . . P A 2
F2 F 0.5775(11) -0.0297(9) -0.0790(6) 0.046(3) Uani 0.5 1 d . . P A 2
F9B F 0.825(3) -0.107(2) -0.1050(10) 0.051(6) Uiso 0.5 1 d . . P A 2
F10B F 0.721(3) -0.105(2) -0.0165(10) 0.042(5) Uiso 0.5 1 d . . P A 2
F7B F 0.641(2) 0.099(2) -0.0240(9) 0.040(5) Uiso 0.5 1 d . . P A 2
F8B F 0.747(3) 0.092(2) -0.1119(10) 0.050(6) Uiso 0.5 1 d . . P A 2
F9A F 0.787(3) -0.005(2) -0.1195(9) 0.042(5) Uiso 0.5 1 d . . P A 1
P3 P 0.2787(6) 0.7464(4) 0.4686(3) 0.0527(15) Uani 1 1 d DG U . . .
F13 F 0.1640(16) 0.7705(16) 0.5251(5) 0.203(11) Uani 1 1 d DG U . . .
F18 F 0.1699(15) 0.8531(12) 0.4357(7) 0.212(12) Uani 1 1 d DG U . . .
F15 F 0.3933(16) 0.7223(16) 0.4122(5) 0.174(10) Uani 1 1 d DG U . . .
F17 F 0.3874(14) 0.6397(12) 0.5015(7) 0.153(9) Uani 1 1 d DG U . . .
F14 F 0.3712(17) 0.8481(12) 0.4898(8) 0.213(12) Uani 1 1 d DG U . . .
F16 F 0.1861(17) 0.6447(12) 0.4474(7) 0.149(9) Uani 1 1 d DG U . . .
F5B F 0.535(3) 0.462(3) 0.1313(11) 0.052(9) Uiso 0.3333 1 d D . P A 2
F2B F 0.481(3) 0.557(4) 0.0487(13) 0.069(12) Uiso 0.3333 1 d D . P A 2
F6B F 0.698(3) 0.630(2) 0.0453(9) 0.028(6) Uiso 0.3333 1 d D . P A 2
F4B F 0.757(2) 0.536(3) 0.1277(10) 0.032(7) Uiso 0.3333 1 d D . P A 2
F3B F 0.5523(14) 0.6460(11) 0.1302(6) 0.061(4) Uani 0.3333 1 d . . P A 2
P1B P 0.6243(5) 0.5323(4) 0.0920(2) 0.0363(11) Uani 0.3333 1 d D . P A 2
F1B F 0.6965(13) 0.4163(10) 0.0544(5) 0.043(3) Uiso 0.3333 1 d . . P A 2

loop_
_atom_site_aniso_label
_atom_site_aniso_U_11
_atom_site_aniso_U_22
_atom_site_aniso_U_33
_atom_site_aniso_U_23
_atom_site_aniso_U_13
_atom_site_aniso_U_12
Ru1 0.0139(5) 0.0055(5) 0.0410(8) -0.0031(5) -0.0031(5) 0.0000(4)
K1 0.031(2) 0.032(2) 0.037(2) 0.0016(16) -0.0067(16) -0.0059(16)
P1A 0.020(2) 0.032(2) 0.057(3) -0.014(2) 0.003(2) -0.0080(18)
F3A 0.045(7) 0.042(6) 0.098(10) -0.037(6) 0.021(6) -0.025(5)
O3 0.023(5) 0.047(8) 0.048(7) 0.001(6) -0.006(5) 0.018(5)
O2 0.016(5) 0.037(7) 0.044(5) 0.010(5) -0.013(4) 0.003(5)
O1 0.017(5) 0.111(14) 0.054(9) -0.003(9) -0.008(5) 0.017(7)
O4 0.028(5) 0.026(6) 0.034(5) -0.004(5) -0.006(4) 0.012(5)
N5 0.016(4) 0.012(4) 0.030(4) -0.002(3) 0.002(3) -0.001(3)
N4 0.017(5) 0.012(6) 0.040(6) -0.001(5) -0.005(4) 0.000(4)
N7 0.020(4) 0.014(4) 0.033(4) -0.001(3) -0.005(3) -0.008(3)
N2 0.020(5) 0.009(4) 0.042(5) -0.003(4) -0.004(4) -0.006(4)
N6 0.020(4) 0.017(6) 0.038(6) -0.005(5) -0.003(4) 0.000(4)
N3 0.022(4) 0.016(4) 0.032(4) 0.001(3) -0.001(3) -0.006(3)
N1 0.017(4) 0.015(4) 0.030(4) -0.003(3) -0.006(3) 0.002(3)
C44 0.022(5) 0.018(6) 0.048(6) 0.001(6) -0.002(5) 0.001(5)
C29 0.023(5) 0.013(6) 0.034(5) -0.003(5) -0.004(4) 0.004(5)
C15 0.022(5) 0.017(4) 0.027(4) 0.001(3) 0.000(4) -0.002(4)
C42 0.012(5) 0.025(8) 0.051(8) -0.002(7) 0.003(5) 0.001(5)
C36 0.015(5) 0.019(7) 0.036(5) 0.000(5) -0.001(4) 0.002(5)
C38 0.025(6) 0.017(7) 0.035(7) 0.001(6) 0.003(5) -0.007(5)
C35 0.014(5) 0.015(6) 0.029(5) 0.000(5) -0.001(4) -0.002(4)
C27 0.016(5) 0.034(9) 0.042(6) 0.002(6) -0.012(4) 0.005(6)
C21 0.029(8) 0.012(6) 0.037(6) -0.003(5) 0.003(5) -0.006(5)
C14 0.022(5) 0.018(4) 0.030(4) 0.001(4) -0.002(4) -0.005(4)
C19 0.025(6) 0.012(5) 0.038(5) -0.002(4) 0.000(4) -0.006(4)
C16 0.026(5) 0.021(4) 0.034(4) -0.001(3) -0.004(4) -0.009(4)
C11 0.023(5) 0.019(4) 0.030(4) 0.000(3) -0.001(4) -0.004(4)
C43 0.020(6) 0.023(7) 0.048(6) -0.006(5) -0.002(4) 0.001(5)
C40 0.014(5) 0.018(7) 0.037(5) -0.005(5) -0.003(4) -0.003(5)
C31 0.020(5) 0.009(5) 0.032(5) 0.000(5) 0.000(4) -0.002(4)
C22 0.014(5) 0.009(6) 0.042(5) -0.002(5) -0.009(4) 0.004(5)
C3 0.029(8) 0.010(6) 0.047(7) -0.001(5) -0.014(6) -0.008(6)
C24 0.014(5) 0.010(6) 0.042(5) 0.001(5) -0.004(4) -0.003(5)
C25 0.016(6) 0.015(7) 0.040(6) -0.006(6) -0.007(5) 0.002(5)
C7 0.030(8) 0.010(6) 0.040(6) -0.006(5) 0.001(6) -0.005(6)
C6 0.021(7) 0.010(5) 0.035(5) -0.001(4) -0.003(5) -0.006(5)
C12 0.027(5) 0.024(4) 0.030(5) 0.000(3) -0.003(4) -0.007(4)
C8 0.050(10) 0.009(6) 0.038(5) -0.002(4) 0.000(6) -0.008(6)
C13 0.026(5) 0.021(4) 0.033(4) 0.001(3) -0.004(4) -0.006(4)
C41 0.019(5) 0.015(7) 0.040(5) 0.000(6) -0.002(4) 0.001(5)
C10 0.018(7) 0.006(5) 0.041(5) -0.001(4) -0.003(5) 0.001(5)
C2 0.025(8) 0.016(6) 0.040(7) -0.002(5) -0.006(6) -0.010(5)
C4 0.025(8) 0.012(6) 0.044(7) -0.003(5) -0.012(6) 0.005(5)
C45 0.019(6) 0.015(7) 0.046(7) 0.000(6) -0.007(5) 0.002(5)
C9 0.027(8) 0.009(6) 0.039(6) -0.002(5) -0.002(5) -0.004(5)
C23 0.020(6) 0.015(7) 0.042(5) -0.004(6) -0.007(5) 0.005(5)
C18 0.030(8) 0.014(6) 0.040(6) 0.001(5) -0.004(6) 0.002(6)
C1 0.015(6) 0.013(5) 0.036(5) -0.006(4) -0.006(5) -0.001(5)
C34 0.015(5) 0.013(6) 0.050(6) -0.005(5) -0.004(5) -0.002(4)
C32 0.024(6) 0.022(8) 0.047(8) -0.004(7) -0.010(5) 0.006(6)
C17 0.040(9) 0.023(7) 0.043(6) 0.004(6) -0.001(6) 0.000(6)
C5 0.019(7) 0.015(6) 0.040(7) -0.008(5) -0.001(6) 0.000(5)
C37 0.015(5) 0.022(6) 0.035(5) 0.000(5) -0.005(4) -0.010(5)
C33 0.025(6) 0.011(7) 0.053(7) -0.006(6) -0.008(5) 0.003(6)
C20 0.030(7) 0.015(5) 0.037(5) 0.001(5) 0.000(5) -0.003(5)
C39 0.024(6) 0.021(7) 0.042(6) -0.002(6) -0.002(5) -0.008(6)
C30 0.026(7) 0.041(10) 0.035(9) 0.000(8) -0.008(6) 0.011(7)
C26 0.023(5) 0.016(7) 0.039(6) -0.005(6) -0.007(4) 0.007(5)
C28 0.024(8) 0.058(12) 0.046(10) 0.026(9) -0.017(7) -0.010(8)
P2A 0.015(2) 0.023(2) 0.054(3) 0.0063(19) -0.0075(18) -0.0017(16)
F11A 0.020(5) 0.027(5) 0.095(9) 0.003(5) -0.020(5) -0.006(4)
P2B 0.015(2) 0.023(2) 0.054(3) 0.0063(19) -0.0075(18) -0.0017(16)
F2 0.020(5) 0.027(5) 0.095(9) 0.003(5) -0.020(5) -0.006(4)
P3 0.051(3) 0.029(3) 0.078(4) -0.002(3) -0.022(3) 0.001(2)
F13 0.18(2) 0.24(3) 0.152(16) -0.098(15) 0.040(15) 0.046(17)
F18 0.092(14) 0.155(17) 0.41(3) 0.18(2) -0.127(16) -0.056(12)
F15 0.17(2) 0.25(3) 0.103(13) 0.017(14) 0.037(13) -0.074(17)
F17 0.094(14) 0.159(17) 0.18(2) 0.115(16) -0.001(11) 0.033(11)
F14 0.19(2) 0.118(15) 0.36(3) -0.068(19) -0.15(2) -0.047(16)
F16 0.21(2) 0.130(15) 0.140(18) -0.029(14) -0.006(14) -0.114(16)
F3B 0.045(7) 0.042(6) 0.098(10) -0.037(6) 0.021(6) -0.025(5)
P1B 0.020(2) 0.032(2) 0.057(3) -0.014(2) 0.003(2) -0.0080(18)

loop_
_atom_type_symbol
_atom_type_description
_atom_type_scat_dispersion_real
_atom_type_scat_dispersion_imag
_atom_type_scat_source
C C 0.0033 0.0016 'International Tables Vol C Tables 4.2.6.8 and 6.1.1.4'
H H 0.0000 0.0000 'International Tables Vol C Tables 4.2.6.8 and 6.1.1.4'
F F 0.0171 0.0103 'International Tables Vol C Tables 4.2.6.8 and 6.1.1.4'
K K 0.2009 0.2494 'International Tables Vol C Tables 4.2.6.8 and 6.1.1.4'
N N 0.0061 0.0033 'International Tables Vol C Tables 4.2.6.8 and 6.1.1.4'
O O 0.0106 0.0060 'International Tables Vol C Tables 4.2.6.8 and 6.1.1.4'
P P 0.1023 0.0942 'International Tables Vol C Tables 4.2.6.8 and 6.1.1.4'
Ru Ru -1.2594 0.8363 'International Tables Vol C Tables 4.2.6.8 and 6.1.1.4'

loop_
_geom_angle_atom_site_label_1
_geom_angle_atom_site_label_2
_geom_angle_atom_site_label_3
_geom_angle
_geom_angle_site_symmetry_1
_geom_angle_site_symmetry_3
_geom_angle_publ_flag
N5 Ru1 N3 95.5(5) . . ?
N7 Ru1 N5 157.6(5) . . ?
N7 Ru1 N3 88.9(5) . . ?
N2 Ru1 N5 99.1(5) . . ?
N2 Ru1 N7 103.3(5) . . ?
N2 Ru1 N6 177.2(5) . . ?
N2 Ru1 N3 78.1(5) . . ?
N2 Ru1 N1 79.1(5) . . ?
N6 Ru1 N5 78.8(5) . . ?
N6 Ru1 N7 78.8(5) . . ?
N6 Ru1 N3 100.3(5) . . ?
N6 Ru1 N1 102.6(5) . . ?
N1 Ru1 N5 90.4(5) . . ?
N1 Ru1 N7 94.0(5) . . ?
N1 Ru1 N3 157.1(5) . . ?
F6A K1 F1A 89.7(5) 2_665 . ?
F6A K1 F2A 81.5(5) 2_665 . ?
F6A K1 O2 83.0(5) 2_665 . ?
F6A K1 O4 153.7(6) 2_665 . ?
F6A K1 N4 136.6(5) 2_665 . ?
F6A K1 F7A 113.8(6) 2_665 . ?
F6A K1 F11A 130.9(5) 2_665 2_655 ?
F6A K1 F10B 87.1(7) 2_665 2_655 ?
F6A K1 F6B 16.4(5) 2_665 2_665 ?
F1A K1 F7A 104.2(5) . . ?
F2A K1 F1A 45.4(4) . . ?
F2A K1 F7A 147.6(6) . . ?
O2 K1 F1A 107.7(4) . . ?
O2 K1 F2A 62.4(4) . . ?
O2 K1 F7A 144.0(5) . . ?
O2 K1 F11A 89.7(4) . 2_655 ?
O2 K1 F6B 73.6(6) . 2_665 ?
O2 K1 F1B 107.7(4) . . ?
O4 K1 F1A 65.9(4) . . ?
O4 K1 F2A 87.5(4) . . ?
O4 K1 O2 112.8(4) . . ?
O4 K1 N4 57.4(4) . . ?
O4 K1 F7A 66.1(5) . . ?
O4 K1 F11A 72.3(4) . 2_655 ?
O4 K1 F10B 116.5(6) . 2_655 ?
O4 K1 F6B 170.1(5) . 2_665 ?
O4 K1 F1B 65.9(4) . . ?
N4 K1 F1A 90.6(4) . . ?
N4 K1 F2A 68.5(4) . . ?
N4 K1 O2 55.8(4) . . ?
N4 K1 F7A 108.1(5) . . ?
N4 K1 F11A 67.8(4) . 2_655 ?
N4 K1 F6B 129.4(6) . 2_665 ?
N4 K1 F1B 90.6(4) . . ?
F11A K1 F1A 138.2(3) 2_655 . ?
F11A K1 F2A 136.2(4) 2_655 . ?
F11A K1 F7A 54.9(5) 2_655 . ?
F11A K1 F6B 116.2(5) 2_655 2_665 ?
F10B K1 O2 75.9(6) 2_655 . ?
F10B K1 N4 94.5(6) 2_655 . ?
F10B K1 F6B 71.9(7) 2_655 2_665 ?
F10B K1 F1B 174.9(6) 2_655 . ?
F7B K1 O2 153.2(6) . . ?
F7B K1 O4 82.4(6) . . ?
F7B K1 N4 130.5(6) . . ?
F7B K1 F6B 94.8(8) . 2_665 ?
F7B K1 F1B 98.7(6) . . ?
F6B K1 F1B 105.2(5) 2_665 . ?
F4A P1A K1 131.0(7) . . ?
F4A P1A F1A 87.7(8) . . ?
F4A P1A F2A 171.2(10) . . ?
F4A P1A F5A 86.8(9) . . ?
F4A P1A F3A 92.4(8) . . ?
F6A P1A K1 101.7(8) . . ?
F6A P1A F4A 92.5(10) . . ?
F6A P1A F1A 91.2(8) . . ?
F6A P1A F2A 95.9(10) . . ?
F6A P1A F5A 178.7(10) . . ?
F6A P1A F3A 89.7(9) . . ?
F1A P1A K1 45.9(4) . . ?
F1A P1A F5A 87.7(7) . . ?
F2A P1A K1 44.3(6) . . ?
F2A P1A F1A 89.4(7) . . ?
F2A P1A F5A 84.7(8) . . ?
F2A P1A F3A 90.4(8) . . ?
F5A P1A K1 78.0(6) . . ?
F3A P1A K1 133.7(5) . . ?
F3A P1A F1A 179.0(8) . . ?
F3A P1A F5A 91.4(8) . . ?
P1A F6A K1 163.3(12) . 2_665 ?
P1A F1A K1 111.0(6) . . ?
P1A F2A K1 113.2(8) . . ?
C27 O2 K1 126.3(9) . . ?
C27 O2 C28 116.1(14) . . ?
C28 O2 K1 115.5(11) . . ?
C29 O4 K1 127.8(9) . . ?
C29 O4 C30 115.5(13) . . ?
C30 O4 K1 116.5(10) . . ?
C35 N5 Ru1 128.2(10) . . ?
C31 N5 Ru1 113.0(9) . . ?
C31 N5 C35 118.8(13) . . ?
C22 N4 K1 125.2(10) . . ?
C26 N4 K1 121.6(10) . . ?
C26 N4 C22 113.2(14) . . ?
C41 N7 Ru1 114.3(10) . . ?
C45 N7 Ru1 126.2(11) . . ?
C45 N7 C41 119.6(14) . . ?
C6 N2 Ru1 119.9(10) . . ?
C10 N2 Ru1 120.9(11) . . ?
C10 N2 C6 119.0(14) . . ?
C36 N6 Ru1 120.3(11) . . ?
C36 N6 C40 119.6(14) . . ?
C40 N6 Ru1 119.9(11) . . ?
C15 N3 Ru1 126.0(11) . . ?
C11 N3 Ru1 114.2(10) . . ?
C11 N3 C15 119.7(13) . . ?
C1 N1 Ru1 114.8(10) . . ?
C1 N1 C5 119.0(14) . . ?
C5 N1 Ru1 126.2(11) . . ?
C43 C44 H44 121.1 . . ?
C43 C44 C45 117.8(17) . . ?
C45 C44 H44 121.1 . . ?
O3 C29 O4 123.2(15) . . ?
O3 C29 C26 120.2(15) . . ?
O4 C29 C26 116.5(14) . . ?
N3 C15 H15 120.2 . . ?
N3 C15 C14 119.6(14) . . ?
C14 C15 H15 120.2 . . ?
C43 C42 H42 120.1 . . ?
C43 C42 C41 119.9(17) . . ?
C41 C42 H42 120.1 . . ?
N6 C36 C31 110.3(14) . . ?
C37 C36 N6 120.7(14) . . ?
C37 C36 C31 128.9(14) . . ?
C37 C38 H38 120.5 . . ?
C37 C38 C39 119.0(16) . . ?
C39 C38 H38 120.5 . . ?
N5 C35 H35 119.3 . . ?
C34 C35 N5 121.4(15) . . ?
C34 C35 H35 119.3 . . ?
O2 C27 C22 116.8(14) . . ?
O1 C27 O2 123.7(15) . . ?
O1 C27 C22 119.5(17) . . ?
C16 C21 H21 119.4 . . ?
C20 C21 H21 119.4 . . ?
C20 C21 C16 121.3(15) . . ?
C15 C14 H14 119.0 . . ?
C13 C14 C15 122.0(15) . . ?
C13 C14 H14 119.0 . . ?
C18 C19 C24 121.9(14) . . ?
C18 C19 C20 117.6(15) . . ?
C20 C19 C24 120.4(14) . . ?
C21 C16 C8 121.4(15) . . ?
C17 C16 C21 118.9(16) . . ?
C17 C16 C8 119.6(16) . . ?
N3 C11 C12 121.8(15) . . ?
N3 C11 C10 115.8(14) . . ?
C12 C11 C10 122.3(15) . . ?
C44 C43 C42 120.2(16) . . ?
C44 C43 H43 119.9 . . ?
C42 C43 H43 119.9 . . ?
N6 C40 C41 109.6(14) . . ?
C39 C40 N6 120.8(15) . . ?
C39 C40 C41 129.5(15) . . ?
N5 C31 C36 117.4(13) . . ?
N5 C31 C32 120.0(14) . . ?
C32 C31 C36 122.6(15) . . ?
N4 C22 C27 114.4(15) . . ?
C23 C22 N4 125.9(14) . . ?
C23 C22 C27 119.7(14) . . ?
C2 C3 H3 119.7 . . ?
C4 C3 H3 119.7 . . ?
C4 C3 C2 120.5(15) . . ?
C19 C24 C25 121.0(14) . . ?
C23 C24 C19 125.5(14) . . ?
C23 C24 C25 113.4(14) . . ?
C24 C25 H25 120.0 . . ?
C26 C25 C24 120.1(14) . . ?
C26 C25 H25 120.0 . . ?
C6 C7 H7 120.1 . . ?
C6 C7 C8 119.9(15) . . ?
C8 C7 H7 120.1 . . ?
N2 C6 C1 110.9(14) . . ?
C7 C6 N2 121.5(14) . . ?
C7 C6 C1 127.6(14) . . ?
C11 C12 H12 120.9 . . ?
C13 C12 C11 118.2(16) . . ?
C13 C12 H12 120.9 . . ?
C7 C8 C16 122.5(15) . . ?
C7 C8 C9 117.9(16) . . ?
C9 C8 C16 119.6(14) . . ?
C14 C13 C12 118.7(15) . . ?
C14 C13 H13 120.7 . . ?
C12 C13 H13 120.7 . . ?
N7 C41 C42 120.6(15) . . ?
N7 C41 C40 117.2(13) . . ?
C42 C41 C40 122.2(16) . . ?
N2 C10 C11 110.7(14) . . ?
C9 C10 N2 122.7(15) . . ?
C9 C10 C11 126.7(14) . . ?
C3 C2 H2 121.1 . . ?
C1 C2 C3 117.8(16) . . ?
C1 C2 H2 121.1 . . ?
C3 C4 H4 120.5 . . ?
C3 C4 C5 118.9(15) . . ?
C5 C4 H4 120.5 . . ?
N7 C45 C44 121.8(17) . . ?
N7 C45 H45 119.1 . . ?
C44 C45 H45 119.1 . . ?
C8 C9 H9 120.5 . . ?
C10 C9 C8 119.1(14) . . ?
C10 C9 H9 120.5 . . ?
C22 C23 C24 122.1(15) . . ?
C22 C23 H23 119.0 . . ?
C24 C23 H23 119.0 . . ?
C19 C18 H18 119.4 . . ?
C17 C18 C19 121.3(15) . . ?
C17 C18 H18 119.4 . . ?
N1 C1 C6 115.3(13) . . ?
N1 C1 C2 122.8(14) . . ?
C2 C1 C6 121.9(15) . . ?
C35 C34 H34 120.3 . . ?
C33 C34 C35 119.5(15) . . ?
C33 C34 H34 120.3 . . ?
C31 C32 H32 120.4 . . ?
C33 C32 C31 119.3(17) . . ?
C33 C32 H32 120.4 . . ?
C16 C17 H17 120.0 . . ?
C18 C17 C16 119.9(16) . . ?
C18 C17 H17 120.0 . . ?
N1 C5 C4 120.8(16) . . ?
N1 C5 H5 119.6 . . ?
C4 C5 H5 119.6 . . ?
C36 C37 C38 119.9(15) . . ?
C36 C37 H37 120.1 . . ?
C38 C37 H37 120.1 . . ?
C34 C33 H33 119.5 . . ?
C32 C33 C34 121.1(16) . . ?
C32 C33 H33 119.5 . . ?
C21 C20 C19 120.8(15) . . ?
C21 C20 H20 119.6 . . ?
C19 C20 H20 119.6 . . ?
C38 C39 H39 120.1 . . ?
C40 C39 C38 119.9(15) . . ?
C40 C39 H39 120.1 . . ?
O4 C30 H30A 109.5 . . ?
O4 C30 H30B 109.5 . . ?
O4 C30 H30C 109.5 . . ?
H30A C30 H30B 109.5 . . ?
H30A C30 H30C 109.5 . . ?
H30B C30 H30C 109.5 . . ?
N4 C26 C29 116.6(15) . . ?
C25 C26 N4 125.2(15) . . ?
C25 C26 C29 118.1(14) . . ?
O2 C28 H28A 109.5 . . ?
O2 C28 H28B 109.5 . . ?
O2 C28 H28C 109.5 . . ?
H28A C28 H28B 109.5 . . ?
H28A C28 H28C 109.5 . . ?
H28B C28 H28C 109.5 . . ?
F7A P2A K1 79.3(8) . 2_655 ?
F12A P2A K1 135.6(5) . 2_655 ?
F12A P2A F7A 86.1(9) . . ?
F12A P2A F11A 178.6(7) . . ?
F12A P2A F8A 92.4(9) . . ?
F11A P2A K1 43.7(4) . 2_655 ?
F11A P2A F7A 92.5(9) . . ?
F11A P2A F8A 87.7(9) . . ?
F8A P2A K1 126.4(8) . 2_655 ?
F8A P2A F7A 82.9(11) . . ?
F10A P2A K1 50.8(10) . 2_655 ?
F10A P2A F7A 87.9(13) . . ?
F10A P2A F12A 87.3(10) . . ?
F10A P2A F11A 92.4(10) . . ?
F10A P2A F8A 170.8(13) . . ?
F9A P2A K1 105.0(9) . 2_655 ?
F9A P2A F7A 174.5(12) . . ?
F9A P2A F12A 93.0(10) . . ?
F9A P2A F11A 88.4(10) . . ?
F9A P2A F8A 91.7(12) . . ?
F9A P2A F10A 97.5(14) . . ?
P2A F7A K1 118.7(11) . . ?
P2A F11A K1 113.4(5) . 2_655 ?
P2A F8A K1 114.7(11) . . ?
P2A F10A K1 105.9(12) . 2_655 ?
F6 P2B F2 178.6(7) . . ?
F6 P2B F9B 91.8(10) . . ?
F6 P2B F10B 94.9(9) . . ?
F6 P2B F8B 88.0(10) . . ?
F2 P2B F9B 89.2(10) . . ?
F2 P2B F8B 93.1(10) . . ?
F10B P2B F2 84.0(10) . . ?
F10B P2B F9B 87.1(12) . . ?
F10B P2B F8B 170.8(13) . . ?
F7B P2B F6 91.1(10) . . ?
F7B P2B F2 88.0(10) . . ?
F7B P2B F9B 175.8(12) . . ?
F7B P2B F10B 95.7(13) . . ?
F7B P2B F8B 92.9(13) . . ?
F8B P2B F9B 84.2(12) . . ?
P2B F7B K1 176.8(14) . . ?
F13 P3 F17 90.0 . . ?
F18 P3 F13 90.0 . . ?
F18 P3 F17 180.0 . . ?
F18 P3 F14 90.0 . . ?
F18 P3 F16 90.0 . . ?
F15 P3 F13 180.0 . . ?
F15 P3 F18 90.0 . . ?
F15 P3 F17 90.0 . . ?
F15 P3 F14 90.0 . . ?
F15 P3 F16 90.0 . . ?
F14 P3 F13 90.0 . . ?
F14 P3 F17 90.0 . . ?
F16 P3 F13 90.0 . . ?
F16 P3 F17 90.0 . . ?
F16 P3 F14 180.0 . . ?
P1B F5B K1 97.5(14) . . ?
K1 F2B K1 131.1(12) 2_665 . ?
P1B F2B K1 91.7(15) . . ?
F5B P1B K1 59.3(13) . . ?
F5B P1B F2B 90.0(10) . . ?
F5B P1B F6B 170.1(15) . . ?
F5B P1B F4B 99.1(11) . . ?
F5B P1B F3B 85.1(15) . . ?
F5B P1B F1B 94.0(15) . . ?
F2B P1B K1 61.6(13) . . ?
F2B P1B F6B 82.3(9) . . ?
F6B P1B K1 121.0(9) . . ?
F4B P1B K1 129.3(11) . . ?
F4B P1B F2B 168.6(15) . . ?
F4B P1B F6B 87.9(9) . . ?
F4B P1B F3B 81.3(13) . . ?
F4B P1B F1B 98.4(12) . . ?
F3B P1B K1 133.7(5) . . ?
F3B P1B F2B 92.6(16) . . ?
F3B P1B F6B 89.1(11) . . ?
F3B P1B F1B 179.0(8) . . ?
F1B P1B K1 45.9(4) . . ?
F1B P1B F2B 87.8(16) . . ?
F1B P1B F6B 91.8(10) . . ?
P1B F1B K1 111.0(6) . . ?

loop_
_geom_bond_atom_site_label_1
_geom_bond_atom_site_label_2
_geom_bond_distance
_geom_bond_site_symmetry_2
_geom_bond_publ_flag
Ru1 N5 2.073(12) . ?
Ru1 N7 2.072(13) . ?
Ru1 N2 1.953(14) . ?
Ru1 N6 1.981(14) . ?
Ru1 N3 2.082(13) . ?
Ru1 N1 2.064(13) . ?
K1 F6A 2.543(19) 2_665 ?
K1 F1A 2.930(12) . ?
K1 F2A 2.895(17) . ?
K1 O2 2.831(12) . ?
K1 O4 2.735(12) . ?
K1 N4 2.831(15) . ?
K1 F7A 2.94(2) . ?
K1 F11A 2.842(12) 2_655 ?
K1 F10B 2.83(2) 2_655 ?
K1 F7B 2.56(2) . ?
K1 F6B 2.85(2) 2_665 ?
K1 F1B 2.930(12) . ?
P1A F4A 1.575(17) . ?
P1A F6A 1.487(19) . ?
P1A F1A 1.604(12) . ?
P1A F2A 1.589(17) . ?
P1A F5A 1.732(18) . ?
P1A F3A 1.592(12) . ?
O3 C29 1.24(2) . ?
O2 C27 1.28(2) . ?
O2 C28 1.459(19) . ?
O1 C27 1.23(2) . ?
O4 C29 1.30(2) . ?
O4 C30 1.47(2) . ?
N5 C35 1.379(19) . ?
N5 C31 1.35(2) . ?
N4 C22 1.36(2) . ?
N4 C26 1.36(2) . ?
N7 C41 1.36(2) . ?
N7 C45 1.33(2) . ?
N2 C6 1.37(2) . ?
N2 C10 1.36(2) . ?
N6 C36 1.35(2) . ?
N6 C40 1.40(2) . ?
N3 C15 1.35(2) . ?
N3 C11 1.34(2) . ?
N1 C1 1.34(2) . ?
N1 C5 1.36(2) . ?
C44 H44 0.9300 . ?
C44 C43 1.36(3) . ?
C44 C45 1.44(2) . ?
C29 C26 1.49(2) . ?
C15 H15 0.9300 . ?
C15 C14 1.40(2) . ?
C42 H42 0.9300 . ?
C42 C43 1.38(3) . ?
C42 C41 1.39(2) . ?
C36 C31 1.48(2) . ?
C36 C37 1.35(2) . ?
C38 H38 0.9300 . ?
C38 C37 1.39(2) . ?
C38 C39 1.40(2) . ?
C35 H35 0.9300 . ?
C35 C34 1.37(2) . ?
C27 C22 1.50(2) . ?
C21 H21 0.9300 . ?
C21 C16 1.41(2) . ?
C21 C20 1.36(2) . ?
C14 H14 0.9300 . ?
C14 C13 1.35(2) . ?
C19 C24 1.44(2) . ?
C19 C18 1.41(2) . ?
C19 C20 1.42(2) . ?
C16 C8 1.47(3) . ?
C16 C17 1.40(2) . ?
C11 C12 1.41(2) . ?
C11 C10 1.48(2) . ?
C43 H43 0.9300 . ?
C40 C41 1.48(2) . ?
C40 C39 1.32(2) . ?
C31 C32 1.42(2) . ?
C22 C23 1.32(2) . ?
C3 H3 0.9300 . ?
C3 C2 1.40(2) . ?
C3 C4 1.35(3) . ?
C24 C25 1.45(2) . ?
C24 C23 1.40(2) . ?
C25 H25 0.9300 . ?
C25 C26 1.35(2) . ?
C7 H7 0.9300 . ?
C7 C6 1.37(2) . ?
C7 C8 1.38(2) . ?
C6 C1 1.50(2) . ?
C12 H12 0.9300 . ?
C12 C13 1.39(2) . ?
C8 C9 1.45(2) . ?
C13 H13 0.9300 . ?
C10 C9 1.33(2) . ?
C2 H2 0.9300 . ?
C2 C1 1.38(2) . ?
C4 H4 0.9300 . ?
C4 C5 1.41(2) . ?
C45 H45 0.9300 . ?
C9 H9 0.9300 . ?
C23 H23 0.9300 . ?
C18 H18 0.9300 . ?
C18 C17 1.39(3) . ?
C34 H34 0.9300 . ?
C34 C33 1.36(3) . ?
C32 H32 0.9300 . ?
C32 C33 1.34(3) . ?
C17 H17 0.9300 . ?
C5 H5 0.9300 . ?
C37 H37 0.9300 . ?
C33 H33 0.9300 . ?
C20 H20 0.9300 . ?
C39 H39 0.9300 . ?
C30 H30A 0.9600 . ?
C30 H30B 0.9600 . ?
C30 H30C 0.9600 . ?
C28 H28A 0.9600 . ?
C28 H28B 0.9600 . ?
C28 H28C 0.9600 . ?
P2A F7A 1.72(2) . ?
P2A F12A 1.579(12) . ?
P2A F11A 1.604(10) . ?
P2A F8A 1.64(2) . ?
P2A F10A 1.55(3) . ?
P2A F9A 1.48(2) . ?
P2B F6 1.579(12) . ?
P2B F2 1.604(10) . ?
P2B F9B 1.69(3) . ?
P2B F10B 1.59(2) . ?
P2B F7B 1.50(2) . ?
P2B F8B 1.61(3) . ?
P3 F13 1.6460 . ?
P3 F18 1.6451 . ?
P3 F15 1.6450 . ?
P3 F17 1.6462 . ?
P3 F14 1.6457 . ?
P3 F16 1.6457 . ?
F5B P1B 1.512(15) . ?
F2B P1B 1.72(2) . ?
F6B P1B 1.742(18) . ?
F4B P1B 1.544(15) . ?
F3B P1B 1.592(12) . ?
P1B F1B 1.604(12) . ?

loop_
_geom_torsion_atom_site_label_1
_geom_torsion_atom_site_label_2
_geom_torsion_atom_site_label_3
_geom_torsion_atom_site_label_4
_geom_torsion
_geom_torsion_site_symmetry_1
_geom_torsion_site_symmetry_2
_geom_torsion_site_symmetry_3
_geom_torsion_site_symmetry_4
_geom_torsion_publ_flag
Ru1 N5 C35 C34 179.6(10) . . . . ?
Ru1 N5 C31 C36 0.4(16) . . . . ?
Ru1 N5 C31 C32 -179.4(11) . . . . ?
Ru1 N7 C41 C42 177.9(12) . . . . ?
Ru1 N7 C41 C40 -3.9(17) . . . . ?
Ru1 N7 C45 C44 179.4(11) . . . . ?
Ru1 N2 C6 C7 175.8(12) . . . . ?
Ru1 N2 C6 C1 -2.2(17) . . . . ?
Ru1 N2 C10 C11 6.0(17) . . . . ?
Ru1 N2 C10 C9 -174.1(12) . . . . ?
Ru1 N6 C36 C31 5.2(18) . . . . ?
Ru1 N6 C36 C37 -176.0(12) . . . . ?
Ru1 N6 C40 C41 -3.2(17) . . . . ?
Ru1 N6 C40 C39 174.7(12) . . . . ?
Ru1 N3 C15 C14 176.7(11) . . . . ?
Ru1 N3 C11 C12 -175.9(12) . . . . ?
Ru1 N3 C11 C10 0.0(17) . . . . ?
Ru1 N1 C1 C6 2.1(16) . . . . ?
Ru1 N1 C1 C2 -177.0(12) . . . . ?
Ru1 N1 C5 C4 179.5(11) . . . . ?
K1 P1A F6A K1 56(4) . . . 2_665 ?
K1 O2 C27 O1 -162.2(16) . . . . ?
K1 O2 C27 C22 15(2) . . . . ?
K1 O4 C29 O3 -177.7(12) . . . . ?
K1 O4 C29 C26 -2(2) . . . . ?
K1 N4 C22 C27 0.2(18) . . . . ?
K1 N4 C22 C23 -178.6(12) . . . . ?
K1 N4 C26 C29 3.3(19) . . . . ?
K1 N4 C26 C25 -179.3(12) . . . . ?
K1 P2A F7A K1 -123.7(10) 2_655 . . . ?
K1 P2A F8A K1 66.1(12) 2_655 . . . ?
K1 F5B P1B F2B 56.4(17) . . . . ?
K1 F5B P1B F4B -130.6(13) . . . . ?
K1 F5B P1B F3B 149.1(10) . . . . ?
K1 F5B P1B F1B -31.4(9) . . . . ?
K1 F2B P1B K1 -136(2) 2_665 . . . ?
K1 F2B P1B F5B -54.5(16) . . . . ?
K1 F2B P1B F5B 169(2) 2_665 . . . ?
K1 F2B P1B F6B 131.6(12) . . . . ?
K1 F2B P1B F6B -4.9(17) 2_665 . . . ?
K1 F2B P1B F4B 27(10) 2_665 . . . ?
K1 F2B P1B F4B 163(8) . . . . ?
K1 F2B P1B F3B 83.9(16) 2_665 . . . ?
K1 F2B P1B F3B -139.6(8) . . . . ?
K1 F2B P1B F1B 39.5(8) . . . . ?
K1 F2B P1B F1B -97.0(16) 2_665 . . . ?
K1 F6B P1B K1 55.5(15) 2_665 . . . ?
K1 F6B P1B F2B 5.4(18) 2_665 . . . ?
K1 F6B P1B F4B -168.7(16) 2_665 . . . ?
K1 F6B P1B F3B -87.4(13) 2_665 . . . ?
K1 F6B P1B F1B 92.9(12) 2_665 . . . ?
F4A P1A F6A K1 -171(4) . . . 2_665 ?
F4A P1A F1A K1 162.4(8) . . . . ?
F6A P1A F1A K1 -105.2(9) . . . . ?
F6A P1A F2A K1 100.7(9) . . . . ?
F1A P1A F6A K1 101(4) . . . 2_665 ?
F1A P1A F2A K1 9.6(8) . . . . ?
F2A P1A F6A K1 12(4) . . . 2_665 ?
F2A P1A F1A K1 -9.3(8) . . . . ?
F5A P1A F1A K1 75.4(7) . . . . ?
F5A P1A F2A K1 -78.2(8) . . . . ?
F3A P1A F6A K1 -79(4) . . . 2_665 ?
F3A P1A F2A K1 -169.5(9) . . . . ?
O3 C29 C26 N4 174.9(15) . . . . ?
O3 C29 C26 C25 -3(2) . . . . ?
O2 C27 C22 N4 -10(2) . . . . ?
O2 C27 C22 C23 169.3(16) . . . . ?
O1 C27 C22 N4 168.1(18) . . . . ?
O1 C27 C22 C23 -13(3) . . . . ?
O4 C29 C26 N4 -1(2) . . . . ?
O4 C29 C26 C25 -178.6(14) . . . . ?
N5 C35 C34 C33 -1(2) . . . . ?
N5 C31 C32 C33 0(2) . . . . ?
N4 C22 C23 C24 -2(3) . . . . ?
N2 C6 C1 N1 -0.1(18) . . . . ?
N2 C6 C1 C2 179.1(14) . . . . ?
N2 C10 C9 C8 -1(2) . . . . ?
N6 C36 C31 N5 -3.4(19) . . . . ?
N6 C36 C31 C32 176.4(14) . . . . ?
N6 C36 C37 C38 2(2) . . . . ?
N6 C40 C41 N7 4.6(19) . . . . ?
N6 C40 C41 C42 -177.3(15) . . . . ?
N6 C40 C39 C38 0(2) . . . . ?
N3 C15 C14 C13 -1(2) . . . . ?
N3 C11 C12 C13 -1(2) . . . . ?
N3 C11 C10 N2 -3.6(19) . . . . ?
N3 C11 C10 C9 176.6(15) . . . . ?
C15 N3 C11 C12 3(2) . . . . ?
C15 N3 C11 C10 178.4(13) . . . . ?
C15 C14 C13 C12 2(2) . . . . ?
C36 N6 C40 C41 -178.6(13) . . . . ?
C36 N6 C40 C39 -1(2) . . . . ?
C36 C31 C32 C33 -179.9(15) . . . . ?
C35 N5 C31 C36 179.3(13) . . . . ?
C35 N5 C31 C32 -1(2) . . . . ?
C35 C34 C33 C32 0(2) . . . . ?
C27 C22 C23 C24 179.0(15) . . . . ?
C21 C16 C8 C7 -49(3) . . . . ?
C21 C16 C8 C9 129.4(18) . . . . ?
C21 C16 C17 C18 -2(3) . . . . ?
C19 C24 C25 C26 -176.6(15) . . . . ?
C19 C24 C23 C22 178.3(15) . . . . ?
C19 C18 C17 C16 2(3) . . . . ?
C16 C21 C20 C19 -5(3) . . . . ?
C16 C8 C9 C10 -178.0(16) . . . . ?
C11 N3 C15 C14 -2(2) . . . . ?
C11 C12 C13 C14 -1(2) . . . . ?
C11 C10 C9 C8 178.3(16) . . . . ?
C43 C44 C45 N7 5(2) . . . . ?
C43 C42 C41 N7 1(2) . . . . ?
C43 C42 C41 C40 -177.3(15) . . . . ?
C40 N6 C36 C31 -179.5(13) . . . . ?
C40 N6 C36 C37 -1(2) . . . . ?
C31 N5 C35 C34 1(2) . . . . ?
C31 C36 C37 C38 -179.2(15) . . . . ?
C31 C32 C33 C34 0(2) . . . . ?
C22 N4 C26 C29 -175.8(13) . . . . ?
C22 N4 C26 C25 2(2) . . . . ?
C3 C2 C1 N1 -3(2) . . . . ?
C3 C2 C1 C6 178.3(14) . . . . ?
C3 C4 C5 N1 -2(2) . . . . ?
C24 C19 C18 C17 -179.1(16) . . . . ?
C24 C19 C20 C21 -179.5(15) . . . . ?
C24 C25 C26 N4 -2(3) . . . . ?
C24 C25 C26 C29 175.5(14) . . . . ?
C25 C24 C23 C22 2(2) . . . . ?
C7 C6 C1 N1 -177.9(15) . . . . ?
C7 C6 C1 C2 1(2) . . . . ?
C7 C8 C9 C10 1(2) . . . . ?
C6 N2 C10 C11 -179.1(13) . . . . ?
C6 N2 C10 C9 1(2) . . . . ?
C6 C7 C8 C16 179.5(16) . . . . ?
C6 C7 C8 C9 1(3) . . . . ?
C12 C11 C10 N2 172.3(14) . . . . ?
C12 C11 C10 C9 -8(2) . . . . ?
C8 C16 C17 C18 -179.4(16) . . . . ?
C8 C7 C6 N2 -2(2) . . . . ?
C8 C7 C6 C1 176.0(16) . . . . ?
C41 N7 C45 C44 -1(2) . . . . ?
C41 C42 C43 C44 3(3) . . . . ?
C41 C40 C39 C38 177.9(15) . . . . ?
C10 N2 C6 C7 1(2) . . . . ?
C10 N2 C6 C1 -177.2(13) . . . . ?
C10 C11 C12 C13 -176.7(14) . . . . ?
C2 C3 C4 C5 3(2) . . . . ?
C4 C3 C2 C1 -1(2) . . . . ?
C45 N7 C41 C42 -1(2) . . . . ?
C45 N7 C41 C40 176.8(14) . . . . ?
C45 C44 C43 C42 -5(2) . . . . ?
C23 C24 C25 C26 0(2) . . . . ?
C18 C19 C24 C25 -36(2) . . . . ?
C18 C19 C24 C23 147.3(17) . . . . ?
C18 C19 C20 C21 4(2) . . . . ?
C1 N1 C5 C4 -1(2) . . . . ?
C17 C16 C8 C7 128(2) . . . . ?
C17 C16 C8 C9 -53(2) . . . . ?
C5 N1 C1 C6 -177.2(13) . . . . ?
C5 N1 C1 C2 4(2) . . . . ?
C37 C36 C31 N5 177.9(15) . . . . ?
C37 C36 C31 C32 -2(3) . . . . ?
C37 C38 C39 C40 1(2) . . . . ?
C20 C21 C16 C8 -179.1(16) . . . . ?
C20 C21 C16 C17 3(3) . . . . ?
C20 C19 C24 C25 147.6(16) . . . . ?
C20 C19 C24 C23 -29(2) . . . . ?
C20 C19 C18 C17 -3(2) . . . . ?
C39 C38 C37 C36 -2(2) . . . . ?
C39 C40 C41 N7 -173.2(16) . . . . ?
C39 C40 C41 C42 5(3) . . . . ?
C30 O4 C29 O3 -3(2) . . . . ?
C30 O4 C29 C26 172.4(14) . . . . ?
C26 N4 C22 C27 179.3(14) . . . . ?
C26 N4 C22 C23 0(2) . . . . ?
C28 O2 C27 O1 0(3) . . . . ?
C28 O2 C27 C22 178.1(15) . . . . ?
F7A P2A F11A K1 -71.7(9) . . . 2_655 ?
F7A P2A F8A K1 -5.0(11) . . . . ?
F7A P2A F10A K1 77.9(11) . . . 2_655 ?
F12A P2A F7A K1 98.4(10) . . . . ?
F12A P2A F8A K1 -90.8(10) . . . . ?
F12A P2A F10A K1 164.1(9) . . . 2_655 ?
F11A P2A F7A K1 -81.9(10) . . . . ?
F11A P2A F8A K1 87.7(10) . . . . ?
F11A P2A F10A K1 -14.5(10) . . . 2_655 ?
F8A P2A F7A K1 5.5(12) . . . . ?
F8A P2A F11A K1 -154.5(9) . . . 2_655 ?
F10A P2A F7A K1 -174.2(13) . . . . ?
F10A P2A F11A K1 16.3(11) . . . 2_655 ?
F6 P2B F10B K1 -164.3(10) . . . 2_655 ?
F2 P2B F10B K1 16.7(10) . . . 2_655 ?
F9B P2B F2 K1 70.8(10) . . . 2_655 ?
F9B P2B F10B K1 -72.8(13) . . . 2_655 ?
F10B P2B F2 K1 -16.4(10) . . . 2_655 ?
F7B P2B F2 K1 -112.4(10) . . . 2_655 ?
F7B P2B F10B K1 104.1(13) . . . 2_655 ?
F8B P2B F2 K1 154.9(10) . . . 2_655 ?
F9A P2A F11A K1 113.8(10) . . . 2_655 ?
F9A P2A F8A K1 176.1(12) . . . . ?
F9A P2A F10A K1 -103.2(12) . . . 2_655 ?
F5B P1B F1B K1 38.6(11) . . . . ?
F2B P1B F1B K1 -51.2(11) . . . . ?
F6B P1B F1B K1 -133.5(9) . . . . ?
F4B P1B F1B K1 138.4(10) . . . . ?

loop_
_twin_individual_id
_twin_individual_mass_fraction_refined
1 0.821(3)
2 0.179(3)
